data_2102556
loop_
_publ_author_name
'H\"owing, Jonas'
'Gustafsson, Torbj\"orn'
'Thomas, John O.'

_publ_section_title
;
 Li~3+{\d~}V~6~O~13~: a short-range-ordered lithium insertion mechanism
;
_journal_issue 4
_journal_name_full 'Acta Crystallographica Section B'
_journal_page_first 382
_journal_page_last 387
_journal_paper_doi 10.1107/S0108768104013096
_journal_volume 60
_journal_year 2004
_chemical_formula_sum 'Li3 O13 V6'
_chemical_formula_weight 534.5
_chemical_name_systematic ?
_space_group_IT_number 12
_symmetry_cell_setting monoclinic
_symmetry_space_group_name_Hall '-C 2y'
_symmetry_space_group_name_H-M 'C 1 2/m 1'
_cell_angle_alpha 90
_cell_angle_beta 100.596(2)
_cell_angle_gamma 90
_cell_formula_units_Z 2
_cell_length_a 11.7920(10)
_cell_length_b 3.9214(4)
_cell_length_c 10.1890(10)
_cell_measurement_reflns_used 855
_cell_measurement_temperature 295
_cell_measurement_theta_max 54.733
_cell_measurement_theta_min 5.538
_cell_volume 463.12(8)
_computing_cell_refinement 'SAINT+ (Bruker 2003)'
_computing_data_collection 'SMART (Bruker 2003)'
_computing_data_reduction 'SAINT+ (Bruker 2003)'
_computing_molecular_graphics 'Diamond Version 2.1c'
_computing_publication_material 'Jana2000 (Petricek and Dusek, 2000)'
_computing_structure_refinement 'Jana2000 (Petricek and Dusek, 2000)'
_diffrn_ambient_temperature 295
_diffrn_detector_area_resol_mean 1024*1024
_diffrn_measured_fraction_theta_full 0.95
_diffrn_measurement_device_type 'CCD area detector'
_diffrn_measurement_method '\w scans'
_diffrn_radiation_monochromator graphite
_diffrn_radiation_source 'fine-focus sealed tube'
_diffrn_radiation_type 'Ag K\a'
_diffrn_radiation_wavelength 0.56083
_diffrn_reflns_av_R_equivalents 0.0272
_diffrn_reflns_av_sigmaI/netI 0.0346
_diffrn_reflns_limit_h_max 15
_diffrn_reflns_limit_h_min -18
_diffrn_reflns_limit_k_max 6
_diffrn_reflns_limit_k_min -5
_diffrn_reflns_limit_l_max 16
_diffrn_reflns_limit_l_min -16
_diffrn_reflns_number 2830
_diffrn_reflns_theta_full 27.70
_diffrn_reflns_theta_max 28.15
_diffrn_reflns_theta_min 1.60
_exptl_absorpt_coefficient_mu 3.007
_exptl_absorpt_correction_T_max 1.000
_exptl_absorpt_correction_T_min 1.000
_exptl_absorpt_correction_type empirical
_exptl_absorpt_process_details 'SADABS (Bruker 2003)'
_exptl_crystal_colour black
_exptl_crystal_density_diffrn 3.8314(6)
_exptl_crystal_description brick
_exptl_crystal_F_000 502
_exptl_crystal_size_max 0.20
_exptl_crystal_size_mid 0.14
_exptl_crystal_size_min 0.04
_refine_diff_density_max 2.14
_refine_diff_density_min -1.30
_refine_ls_extinction_method none
_refine_ls_goodness_of_fit_ref 2.09
_refine_ls_number_parameters 69
_refine_ls_number_reflns 1179
_refine_ls_R_factor_all 0.0567
_refine_ls_R_factor_gt 0.0567
_refine_ls_shift/su_max 0.0284
_refine_ls_shift/su_mean 0.0018
_refine_ls_structure_factor_coef Fsqd
_refine_ls_weighting_details w=1/\s^2^(I)
_refine_ls_weighting_scheme sigma
_refine_ls_wR_factor_gt 0.0593
_refine_ls_wR_factor_ref 0.0593
_reflns_number_gt 1179
_reflns_number_total 1179
_reflns_threshold_expression I>-15\s(I)
_cod_data_source_file bm5009.cif
_cod_data_source_block Li3V6O13
_cod_database_code 2102556

loop_
_symmetry_equiv_pos_site_id
_symmetry_equiv_pos_as_xyz
1 x,y,z
2 -x,y,-z
3 -x,-y,-z
4 x,-y,z
5 1/2+x,1/2+y,z
6 1/2-x,1/2+y,-z
7 1/2-x,1/2-y,-z
8 1/2+x,1/2-y,z

loop_
_atom_site_label
_atom_site_fract_x
_atom_site_fract_y
_atom_site_fract_z
_atom_site_U_iso_or_equiv
_atom_site_adp_type
_atom_site_calc_flag
_atom_site_occupancy
_atom_site_type_symbol
V1 0.34311(6) 0 0.00141(6) 0.00974(16) Uani d 1 V
V2 0.40032(5) 0 0.36633(5) 0.00720(17) Uani d 1 V
V3 0.72145(5) 0 0.36421(5) 0.00678(17) Uani d 1 V
O1 0.1729(2) 0 0.9992(2) 0.0108(7) Uani d 1 O
O2 0.8923(2) 0 0.3918(2) 0.0076(7) Uani d 1 O
O3 0.23911(19) 0 0.4050(2) 0.0082(7) Uani d 1 O
O4 0.5 0 0 0.0121(11) Uani d 1 O
O5 0.3788(2) 0 0.2006(2) 0.0104(7) Uani d 1 O
O6 0.6856(2) 0 0.2008(2) 0.0101(7) Uani d 1 O
O7 0.5693(2) 0 0.4150(2) 0.0082(7) Uani d 1 O
Li1 0.5683(5) 0.5 0.4093(6) 0.0128(18) Uani d 1 Li
Li2 0.5 0.5 0 0.115(11) Uani d 1 Li

loop_
_atom_site_aniso_label
_atom_site_aniso_U_11
_atom_site_aniso_U_22
_atom_site_aniso_U_33
_atom_site_aniso_U_12
_atom_site_aniso_U_13
_atom_site_aniso_U_23
_atom_site_aniso_type_symbol
V1 0.0101(3) 0.0074(3) 0.0115(2) 0 0.0015(2) 0 V
V2 0.0069(3) 0.0059(3) 0.0089(3) 0 0.0017(2) 0 V
V3 0.0066(3) 0.0049(3) 0.0088(3) 0 0.0012(2) 0 V
O1 0.0125(14) 0.0057(12) 0.0140(11) 0 0.0015(10) 0 O
O2 0.0067(11) 0.0041(11) 0.0118(10) 0 0.0010(9) 0 O
O3 0.0052(11) 0.0065(12) 0.0129(11) 0 0.0019(9) 0 O
O4 0.0127(19) 0.0112(19) 0.0128(16) 0 0.0033(14) 0 O
O5 0.0112(12) 0.0088(13) 0.0112(11) 0 0.0018(9) 0 O
O6 0.0111(12) 0.0074(13) 0.0117(11) 0 0.0020(9) 0 O
O7 0.0073(12) 0.0052(12) 0.0123(11) 0 0.0027(9) 0 O
Li1 0.010(3) 0.005(3) 0.024(3) 0 0.006(3) 0 Li
Li2 0.034(9) 0.069(13) 0.26(3) 0 0.063(13) 0 Li

loop_
_atom_type_symbol
_atom_type_scat_dispersion_real
_atom_type_scat_dispersion_imag
_atom_type_scat_source
Li 0.000 0.000 'International Tables Vol C Tables  4.2.6.8 and 6.1.1.4'
V 0.228 0.338 'International Tables Vol C Tables  4.2.6.8 and 6.1.1.4'
O 0.006 0.004 'International Tables Vol C Tables  4.2.6.8 and 6.1.1.4'

loop_
_geom_angle_atom_site_label_1
_geom_angle_atom_site_label_2
_geom_angle_atom_site_label_3
_geom_angle_site_symmetry_1
_geom_angle_site_symmetry_3
_geom_angle
_geom_angle_publ_flag
O1 V1 O1 1_554 7_546 84.54(8) yes
O1 V1 O1 1_554 7_556 84.54(8) yes
O1 V1 O4 1_554 . 178.93(8) yes
O1 V1 O5 1_554 . 92.00(10) yes
O1 V1 O6 1_554 3_655 90.52(10) yes
O1 V1 O1 7_546 1_554 84.54(8) yes
O1 V1 O1 7_546 7_556 169.08(11) yes
O1 V1 O4 7_546 . 95.46(8) yes
O1 V1 O5 7_546 . 90.31(7) yes
O1 V1 O6 7_546 3_655 89.93(7) yes
O1 V1 O1 7_556 1_554 84.54(8) yes
O1 V1 O1 7_556 7_546 169.08(11) yes
O1 V1 O4 7_556 . 95.46(8) yes
O1 V1 O5 7_556 . 90.31(7) yes
O1 V1 O6 7_556 3_655 89.93(7) yes
O4 V1 O5 . . 89.07(7) yes
O4 V1 O6 . 3_655 88.41(7) yes
O5 V1 O6 . 3_655 177.48(11) yes
O2 V2 O2 5_445 5_455 163.05(10) yes
O2 V2 O3 5_445 . 84.54(8) yes
O2 V2 O5 5_445 . 97.54(7) yes
O2 V2 O7 5_445 . 92.14(7) yes
O2 V2 O7 5_445 3_656 82.51(7) yes
O2 V2 O2 5_455 5_445 163.05(10) yes
O2 V2 O3 5_455 . 84.54(8) yes
O2 V2 O5 5_455 . 97.54(7) yes
O2 V2 O7 5_455 . 92.14(7) yes
O2 V2 O7 5_455 3_656 82.51(7) yes
O3 V2 O5 . . 103.06(10) yes
O3 V2 O7 . . 154.51(9) yes
O3 V2 O7 . 3_656 77.55(9) yes
O5 V2 O7 . . 102.43(11) yes
O5 V2 O7 . 3_656 179.39(11) yes
O7 V2 O7 . 3_656 76.97(9) yes
O7 V2 O7 3_656 . 76.97(9) yes
O2 V3 O3 . 5_545 84.64(7) yes
O2 V3 O3 . 5_555 84.64(7) yes
O2 V3 O3 . 3_656 81.17(9) yes
O2 V3 O6 . . 102.11(11) yes
O2 V3 O7 . . 156.92(9) yes
O3 V3 O3 5_545 5_555 155.29(9) yes
O3 V3 O3 5_545 3_656 78.20(6) yes
O3 V3 O6 5_545 . 101.99(6) yes
O3 V3 O7 5_545 . 90.60(7) yes
O3 V3 O3 5_555 5_545 155.29(9) yes
O3 V3 O3 5_555 3_656 78.20(6) yes
O3 V3 O6 5_555 . 101.99(6) yes
O3 V3 O7 5_555 . 90.60(7) yes
O3 V3 O3 3_656 5_545 78.20(6) yes
O3 V3 O3 3_656 5_555 78.20(6) yes
O3 V3 O6 3_656 . 176.72(11) yes
O3 V3 O7 3_656 . 75.74(9) yes
O6 V3 O7 . . 100.98(11) yes
O2 Li1 O2 5_455 7_656 97.5(3) yes
O2 Li1 O3 5_455 5_555 173.9(3) yes
O2 Li1 O7 5_455 . 90.2(2) yes
O2 Li1 O7 5_455 1_565 90.2(2) yes
O2 Li1 O2 7_656 5_455 97.5(3) yes
O2 Li1 O3 7_656 5_555 88.6(2) yes
O2 Li1 O7 7_656 . 88.34(18) yes
O2 Li1 O7 7_656 1_565 88.34(18) yes
O3 Li1 O7 5_555 . 90.0(2) yes
O3 Li1 O7 5_555 1_565 90.0(2) yes
O7 Li1 O7 . 1_565 176.7(4) yes
O7 Li1 O7 1_565 . 176.7(4) yes
O1 Li2 O1 5_554 7_556 180 yes
O1 Li2 O4 5_554 . 90 yes
O1 Li2 O4 5_554 1_565 90 yes
O1 Li2 O1 7_556 5_554 180 yes
O1 Li2 O4 7_556 . 90 yes
O1 Li2 O4 7_556 1_565 90 yes
O4 Li2 O4 . 1_565 180 yes
O4 Li2 O4 1_565 . 180 yes

loop_
_geom_bond_atom_site_label_1
_geom_bond_atom_site_label_2
_geom_bond_site_symmetry_2
_geom_bond_distance
_geom_bond_publ_flag
V1 O1 1_554 2.003(3) yes
V1 O1 7_546 1.9696(3) yes
V1 O1 7_556 1.9696(3) yes
V1 O4 . 1.8529(7) yes
V1 O5 . 1.995(2) yes
V1 O6 3_655 2.025(2) yes
V2 O2 5_445 1.9823(4) yes
V2 O2 5_455 1.9823(4) yes
V2 O3 . 2.011(3) yes
V2 O5 . 1.661(2) yes
V2 O7 . 1.963(2) yes
V2 O7 3_656 2.191(2) yes
V3 O2 . 1.983(3) yes
V3 O3 5_545 2.0072(5) yes
V3 O3 5_555 2.0072(5) yes
V3 O3 3_656 2.312(2) yes
V3 O6 . 1.641(2) yes
V3 O7 . 1.957(3) yes
Li1 O2 5_455 2.050(7) yes
Li1 O2 7_656 1.994(6) yes
Li1 O3 5_555 2.022(7) yes
Li1 O7 . 1.9615(2) yes
Li1 O7 1_565 1.9615(2) yes
Li2 O1 5_554 2.040(3) yes
Li2 O1 7_556 2.040(3) yes
Li2 O4 . 1.9607(2) yes
Li2 O4 1_565 1.9607(2) yes
